data_1515566
loop_
_publ_author_name
'Walter, Marc D.'
'Grunenberg, J\"org'
'White, Peter S.'

_publ_section_title
;
 Reactivity studies on [Cp&#x2032;FeI]2: From iron hydrides to
 P4-activation
;
_journal_issue 11
_journal_name_full 'Chemical Science'
_journal_page_first 2120
_journal_paper_doi 10.1039/c1sc00413a
_journal_volume 2
_journal_year 2011
_chemical_formula_moiety 'C34 H62 Fe2'
_chemical_formula_sum 'C34 H62 Fe2'
_chemical_formula_weight 582.54
_chemical_name_systematic
;
?
;
_space_group_IT_number 92
_symmetry_cell_setting tetragonal
_symmetry_space_group_name_Hall 'P 4abw 2nw'
_symmetry_space_group_name_H-M 'P 41 21 2'
_atom_sites_solution_hydrogens geom
_atom_sites_solution_primary direct
_atom_sites_solution_secondary difmap
_audit_creation_method SHELXL-97
_cell_angle_alpha 90.00
_cell_angle_beta 90.00
_cell_angle_gamma 90.00
_cell_formula_units_Z 4
_cell_length_a 9.0398(2)
_cell_length_b 9.0398(2)
_cell_length_c 40.2263(12)
_cell_measurement_reflns_used 9310
_cell_measurement_temperature 100(2)
_cell_measurement_theta_max 69.60
_cell_measurement_theta_min 4.40
_cell_volume 3287.21(14)
_computing_cell_refinement 'Bruker SMART'
_computing_data_collection 'Bruker SMART'
_computing_data_reduction 'Bruker SAINT'
_computing_molecular_graphics 'Bruker SHELXTL'
_computing_publication_material 'Bruker SHELXTL'
_computing_structure_refinement 'Bruker SHELXTL'
_computing_structure_solution 'Bruker SHELXTL'
_diffrn_ambient_temperature 100(2)
_diffrn_measured_fraction_theta_full 0.998
_diffrn_measured_fraction_theta_max 0.999
_diffrn_measurement_device_type 'CCD area detector'
_diffrn_measurement_method 'phi and omega scans'
_diffrn_radiation_monochromator graphite
_diffrn_radiation_source 'fine-focus sealed tube'
_diffrn_radiation_type CuK\a
_diffrn_radiation_wavelength 1.54178
_diffrn_reflns_av_R_equivalents 0.0375
_diffrn_reflns_av_sigmaI/netI 0.0189
_diffrn_reflns_limit_h_max 10
_diffrn_reflns_limit_h_min -10
_diffrn_reflns_limit_k_max 10
_diffrn_reflns_limit_k_min -9
_diffrn_reflns_limit_l_max 48
_diffrn_reflns_limit_l_min -48
_diffrn_reflns_number 22777
_diffrn_reflns_theta_full 69.81
_diffrn_reflns_theta_max 69.81
_diffrn_reflns_theta_min 4.40
_exptl_absorpt_coefficient_mu 7.191
_exptl_absorpt_correction_T_max 0.5333
_exptl_absorpt_correction_T_min 0.2665
_exptl_absorpt_correction_type multi-scan
_exptl_absorpt_process_details SADABS
_exptl_crystal_colour purple
_exptl_crystal_density_diffrn 1.177
_exptl_crystal_density_method 'not measured'
_exptl_crystal_description block
_exptl_crystal_F_000 1272
_exptl_crystal_size_max 0.25
_exptl_crystal_size_mid 0.20
_exptl_crystal_size_min 0.10
_refine_diff_density_max 0.392
_refine_diff_density_min -0.255
_refine_diff_density_rms 0.040
_refine_ls_abs_structure_details 'Flack H D (1983), Acta Cryst. A39, 876-881'
_refine_ls_abs_structure_Flack 0.080(4)
_refine_ls_extinction_method none
_refine_ls_goodness_of_fit_ref 1.055
_refine_ls_hydrogen_treatment mixed
_refine_ls_matrix_type full
_refine_ls_number_parameters 180
_refine_ls_number_reflns 3095
_refine_ls_number_restraints 0
_refine_ls_restrained_S_all 1.055
_refine_ls_R_factor_all 0.0262
_refine_ls_R_factor_gt 0.0253
_refine_ls_shift/su_max 0.001
_refine_ls_shift/su_mean 0.000
_refine_ls_structure_factor_coef Fsqd
_refine_ls_weighting_details 'calc w=1/[\s^2^(Fo^2^)+(0.0392P)^2^+1.1409P] where P=(Fo^2^+2Fc^2^)/3'
_refine_ls_weighting_scheme calc
_refine_ls_wR_factor_gt 0.0648
_refine_ls_wR_factor_ref 0.0653
_reflns_number_gt 3020
_reflns_number_total 3095
_reflns_threshold_expression >2sigma(I)
_cod_data_source_file c1sc00413a.txt
_cod_data_source_block c07302
_cod_depositor_comments
;
The following automatic conversions were performed:

'_symmetry_cell_setting' value 'Tetragonal' changed to 'tetragonal'
according to
/usr/data/users/saulius/automatic-downloads/retrospective/RSC/lib/dictionaries/cif_core.dic
dictionary named 'cif_core.dic' version 2.4.2 from 2011-04-26.

Automatic conversion script
Id: cif_fix_values 2281 2013-09-26 08:29:07Z andrius 
;
_cod_original_sg_symbol_H-M 'P4(1)2(1)2 '
_cod_database_code 1515566

loop_
_symmetry_equiv_pos_as_xyz
'x, y, z'
'-x, -y, z+1/2'
'-y+1/2, x+1/2, z+1/4'
'y+1/2, -x+1/2, z+3/4'
'-x+1/2, y+1/2, -z+1/4'
'x+1/2, -y+1/2, -z+3/4'
'y, x, -z'
'-y, -x, -z+1/2'

loop_
_atom_site_label
_atom_site_type_symbol
_atom_site_fract_x
_atom_site_fract_y
_atom_site_fract_z
_atom_site_U_iso_or_equiv
_atom_site_adp_type
_atom_site_occupancy
_atom_site_symmetry_multiplicity
_atom_site_calc_flag
_atom_site_refinement_flags
Fe1 Fe 0.42642(3) 0.52424(3) 0.022482(6) 0.01244(8) Uani 1 1 d .
C1 C 0.4650(2) 0.59737(19) 0.07049(4) 0.0142(3) Uani 1 1 d .
C2 C 0.3613(2) 0.4728(2) 0.06999(4) 0.0149(3) Uani 1 1 d .
C3 C 0.2366(2) 0.5211(2) 0.05053(4) 0.0164(4) Uani 1 1 d .
H3 H 0.1506 0.4635 0.0465 0.020 Uiso 1 1 calc R
C4 C 0.2594(2) 0.6659(2) 0.03833(4) 0.0151(4) Uani 1 1 d .
C5 C 0.3986(2) 0.7119(2) 0.05077(4) 0.0150(4) Uani 1 1 d .
H5 H 0.4421 0.8058 0.0466 0.018 Uiso 1 1 calc R
C11 C 0.3540(2) 0.3215(2) 0.08736(4) 0.0174(4) Uani 1 1 d .
C12 C 0.2727(2) 0.3434(2) 0.12077(4) 0.0245(4) Uani 1 1 d .
H12A H 0.3291 0.4119 0.1348 0.037 Uiso 1 1 calc R
H12B H 0.2632 0.2480 0.1321 0.037 Uiso 1 1 calc R
H12C H 0.1740 0.3844 0.1166 0.037 Uiso 1 1 calc R
C13 C 0.2633(2) 0.2112(2) 0.06615(5) 0.0228(4) Uani 1 1 d .
H13A H 0.1604 0.2450 0.0648 0.034 Uiso 1 1 calc R
H13B H 0.2664 0.1131 0.0765 0.034 Uiso 1 1 calc R
H13C H 0.3055 0.2057 0.0437 0.034 Uiso 1 1 calc R
C14 C 0.5032(2) 0.2454(2) 0.09354(5) 0.0238(4) Uani 1 1 d .
H14A H 0.5546 0.2316 0.0723 0.036 Uiso 1 1 calc R
H14B H 0.4865 0.1490 0.1040 0.036 Uiso 1 1 calc R
H14C H 0.5637 0.3072 0.1082 0.036 Uiso 1 1 calc R
C21 C 0.6127(2) 0.6237(2) 0.08887(4) 0.0165(4) Uani 1 1 d .
C22 C 0.5907(2) 0.6037(2) 0.12685(4) 0.0200(4) Uani 1 1 d .
H22A H 0.5125 0.6704 0.1346 0.030 Uiso 1 1 calc R
H22B H 0.6832 0.6269 0.1384 0.030 Uiso 1 1 calc R
H22C H 0.5624 0.5011 0.1315 0.030 Uiso 1 1 calc R
C23 C 0.7410(2) 0.5271(2) 0.07634(5) 0.0215(4) Uani 1 1 d .
H23A H 0.7149 0.4225 0.0789 0.032 Uiso 1 1 calc R
H23B H 0.8301 0.5485 0.0893 0.032 Uiso 1 1 calc R
H23C H 0.7597 0.5487 0.0528 0.032 Uiso 1 1 calc R
C24 C 0.6624(2) 0.7853(2) 0.08402(5) 0.0236(4) Uani 1 1 d .
H24A H 0.6768 0.8049 0.0603 0.035 Uiso 1 1 calc R
H24B H 0.7556 0.8019 0.0959 0.035 Uiso 1 1 calc R
H24C H 0.5864 0.8520 0.0928 0.035 Uiso 1 1 calc R
C41 C 0.1512(2) 0.7559(2) 0.01773(4) 0.0178(4) Uani 1 1 d .
C42 C 0.0513(2) 0.8409(2) 0.04222(4) 0.0216(4) Uani 1 1 d .
H42A H 0.0042 0.7709 0.0575 0.032 Uiso 1 1 calc R
H42B H -0.0251 0.8945 0.0298 0.032 Uiso 1 1 calc R
H42C H 0.1112 0.9114 0.0549 0.032 Uiso 1 1 calc R
C43 C 0.2324(2) 0.8668(2) -0.00466(5) 0.0252(4) Uani 1 1 d .
H43A H 0.2916 0.9339 0.0091 0.038 Uiso 1 1 calc R
H43B H 0.1601 0.9241 -0.0174 0.038 Uiso 1 1 calc R
H43C H 0.2976 0.8132 -0.0200 0.038 Uiso 1 1 calc R
C44 C 0.0535(2) 0.6546(2) -0.00361(5) 0.0256(4) Uani 1 1 d .
H44A H 0.1162 0.5915 -0.0175 0.038 Uiso 1 1 calc R
H44B H -0.0105 0.7150 -0.0178 0.038 Uiso 1 1 calc R
H44C H -0.0077 0.5925 0.0109 0.038 Uiso 1 1 calc R
H100 H 0.567(3) 0.567(3) 0.0000 0.047(11) Uiso 1 2 d S
H101 H 0.400(4) 0.544(4) -0.0159(8) 0.076(11) Uiso 1 1 d .
H102 H 0.381(3) 0.381(3) 0.0000 0.055(12) Uiso 1 2 d S

loop_
_atom_site_aniso_label
_atom_site_aniso_U_11
_atom_site_aniso_U_22
_atom_site_aniso_U_33
_atom_site_aniso_U_23
_atom_site_aniso_U_13
_atom_site_aniso_U_12
Fe1 0.01230(14) 0.01276(14) 0.01224(12) -0.00004(10) 0.00003(9) 0.00081(10)
C1 0.0157(9) 0.0146(9) 0.0123(7) -0.0024(6) 0.0011(6) -0.0003(7)
C2 0.0153(8) 0.0173(9) 0.0121(7) 0.0006(7) 0.0015(6) 0.0000(7)
C3 0.0146(9) 0.0189(9) 0.0156(8) -0.0026(7) 0.0008(6) -0.0005(7)
C4 0.0129(9) 0.0169(9) 0.0156(8) -0.0024(7) 0.0012(7) 0.0025(7)
C5 0.0156(9) 0.0149(9) 0.0145(7) -0.0027(7) 0.0010(6) -0.0005(7)
C11 0.0199(10) 0.0149(9) 0.0174(8) 0.0025(7) -0.0013(7) -0.0021(7)
C12 0.0295(12) 0.0260(11) 0.0179(8) 0.0022(8) 0.0037(8) -0.0058(9)
C13 0.0293(11) 0.0177(10) 0.0214(8) 0.0026(7) -0.0024(8) -0.0059(8)
C14 0.0266(11) 0.0179(9) 0.0271(9) 0.0028(7) -0.0045(8) 0.0023(8)
C21 0.0151(9) 0.0173(9) 0.0172(8) 0.0009(7) -0.0014(7) -0.0008(7)
C22 0.0184(9) 0.0250(10) 0.0165(8) -0.0022(7) -0.0041(7) 0.0005(8)
C23 0.0156(9) 0.0263(10) 0.0226(9) -0.0005(8) 0.0005(7) -0.0006(8)
C24 0.0219(10) 0.0227(11) 0.0260(9) 0.0003(8) -0.0070(8) -0.0057(8)
C41 0.0163(9) 0.0182(9) 0.0188(8) -0.0004(7) -0.0018(7) 0.0035(7)
C42 0.0186(10) 0.0221(10) 0.0242(9) 0.0000(7) -0.0005(7) 0.0065(8)
C43 0.0217(10) 0.0274(11) 0.0266(9) 0.0082(8) 0.0003(8) 0.0055(8)
C44 0.0241(11) 0.0258(11) 0.0270(9) -0.0041(8) -0.0112(8) 0.0059(8)

loop_
_atom_type_symbol
_atom_type_description
_atom_type_scat_dispersion_real
_atom_type_scat_dispersion_imag
_atom_type_scat_source
C C 0.0181 0.0091 'International Tables Vol C Tables 4.2.6.8 and 6.1.1.4'
H H 0.0000 0.0000 'International Tables Vol C Tables 4.2.6.8 and 6.1.1.4'
Fe Fe -1.1336 3.1974 'International Tables Vol C Tables 4.2.6.8 and 6.1.1.4'

loop_
_geom_angle_atom_site_label_1
_geom_angle_atom_site_label_2
_geom_angle_atom_site_label_3
_geom_angle
_geom_angle_site_symmetry_1
_geom_angle_site_symmetry_3
C2 Fe1 C3 41.06(7) . .
C2 Fe1 C5 68.72(7) . .
C3 Fe1 C5 66.77(7) . .
C2 Fe1 C1 41.63(7) . .
C3 Fe1 C1 68.46(7) . .
C5 Fe1 C1 40.69(7) . .
C2 Fe1 C4 69.27(7) . .
C3 Fe1 C4 39.95(7) . .
C5 Fe1 C4 40.06(7) . .
C1 Fe1 C4 68.90(7) . .
C2 Fe1 Fe1 142.16(5) . 7
C3 Fe1 Fe1 141.48(5) . 7
C5 Fe1 Fe1 146.65(5) . 7
C1 Fe1 Fe1 145.86(5) . 7
C4 Fe1 Fe1 142.33(5) . 7
C2 Fe1 H100 143.6(5) . .
C3 Fe1 H100 166.7(7) . .
C5 Fe1 H100 102.0(10) . .
C1 Fe1 H100 108.3(9) . .
C4 Fe1 H100 126.7(6) . .
Fe1 Fe1 H100 46.9(10) 7 .
C2 Fe1 H101 153.7(13) . .
C3 Fe1 H101 114.5(13) . .
C5 Fe1 H101 115.4(13) . .
C1 Fe1 H101 154.7(13) . .
C4 Fe1 H101 96.9(13) . .
Fe1 Fe1 H101 45.6(13) 7 .
H100 Fe1 H101 62.6(14) . .
C2 Fe1 H102 105.4(9) . .
C3 Fe1 H102 94.9(10) . .
C5 Fe1 H102 158.5(8) . .
C1 Fe1 H102 144.4(7) . .
C4 Fe1 H102 118.5(8) . .
Fe1 Fe1 H102 47.5(11) 7 .
H100 Fe1 H102 94.4(14) . .
H101 Fe1 H102 60.6(14) . .
C5 C1 C2 106.22(15) . .
C5 C1 C21 120.98(15) . .
C2 C1 C21 132.67(16) . .
C5 C1 Fe1 69.18(9) . .
C2 C1 Fe1 68.53(9) . .
C21 C1 Fe1 129.87(12) . .
C3 C2 C1 105.95(16) . .
C3 C2 C11 118.93(16) . .
C1 C2 C11 134.81(16) . .
C3 C2 Fe1 69.50(9) . .
C1 C2 Fe1 69.83(9) . .
C11 C2 Fe1 129.58(12) . .
C4 C3 C2 110.86(16) . .
C4 C3 Fe1 71.01(10) . .
C2 C3 Fe1 69.44(10) . .
C4 C3 H3 124.6 . .
C2 C3 H3 124.6 . .
Fe1 C3 H3 126.6 . .
C3 C4 C5 106.18(15) . .
C3 C4 C41 126.31(17) . .
C5 C4 C41 127.42(17) . .
C3 C4 Fe1 69.04(10) . .
C5 C4 Fe1 69.15(10) . .
C41 C4 Fe1 129.08(11) . .
C4 C5 C1 110.77(16) . .
C4 C5 Fe1 70.79(10) . .
C1 C5 Fe1 70.13(9) . .
C4 C5 H5 124.6 . .
C1 C5 H5 124.6 . .
Fe1 C5 H5 126.1 . .
C14 C11 C2 115.78(15) . .
C14 C11 C12 109.59(15) . .
C2 C11 C12 107.54(15) . .
C14 C11 C13 105.48(16) . .
C2 C11 C13 110.18(14) . .
C12 C11 C13 108.05(15) . .
C11 C12 H12A 109.5 . .
C11 C12 H12B 109.5 . .
H12A C12 H12B 109.5 . .
C11 C12 H12C 109.5 . .
H12A C12 H12C 109.5 . .
H12B C12 H12C 109.5 . .
C11 C13 H13A 109.5 . .
C11 C13 H13B 109.5 . .
H13A C13 H13B 109.5 . .
C11 C13 H13C 109.5 . .
H13A C13 H13C 109.5 . .
H13B C13 H13C 109.5 . .
C11 C14 H14A 109.5 . .
C11 C14 H14B 109.5 . .
H14A C14 H14B 109.5 . .
C11 C14 H14C 109.5 . .
H14A C14 H14C 109.5 . .
H14B C14 H14C 109.5 . .
C23 C21 C24 106.12(16) . .
C23 C21 C1 114.07(14) . .
C24 C21 C1 109.70(15) . .
C23 C21 C22 110.72(15) . .
C24 C21 C22 105.83(15) . .
C1 C21 C22 110.01(14) . .
C21 C22 H22A 109.5 . .
C21 C22 H22B 109.5 . .
H22A C22 H22B 109.5 . .
C21 C22 H22C 109.5 . .
H22A C22 H22C 109.5 . .
H22B C22 H22C 109.5 . .
C21 C23 H23A 109.5 . .
C21 C23 H23B 109.5 . .
H23A C23 H23B 109.5 . .
C21 C23 H23C 109.5 . .
H23A C23 H23C 109.5 . .
H23B C23 H23C 109.5 . .
C21 C24 H24A 109.5 . .
C21 C24 H24B 109.5 . .
H24A C24 H24B 109.5 . .
C21 C24 H24C 109.5 . .
H24A C24 H24C 109.5 . .
H24B C24 H24C 109.5 . .
C4 C41 C44 110.87(16) . .
C4 C41 C43 111.21(16) . .
C44 C41 C43 109.69(15) . .
C4 C41 C42 107.22(14) . .
C44 C41 C42 108.54(16) . .
C43 C41 C42 109.24(16) . .
C41 C42 H42A 109.5 . .
C41 C42 H42B 109.5 . .
H42A C42 H42B 109.5 . .
C41 C42 H42C 109.5 . .
H42A C42 H42C 109.5 . .
H42B C42 H42C 109.5 . .
C41 C43 H43A 109.5 . .
C41 C43 H43B 109.5 . .
H43A C43 H43B 109.5 . .
C41 C43 H43C 109.5 . .
H43A C43 H43C 109.5 . .
H43B C43 H43C 109.5 . .
C41 C44 H44A 109.5 . .
C41 C44 H44B 109.5 . .
H44A C44 H44B 109.5 . .
C41 C44 H44C 109.5 . .
H44A C44 H44C 109.5 . .
H44B C44 H44C 109.5 . .

loop_
_geom_bond_atom_site_label_1
_geom_bond_atom_site_label_2
_geom_bond_distance
_geom_bond_site_symmetry_2
Fe1 C2 2.0531(16) .
Fe1 C3 2.0540(18) .
Fe1 C5 2.0582(17) .
Fe1 C1 2.0709(16) .
Fe1 C4 2.0798(17) .
Fe1 Fe1 2.1989(5) 7
Fe1 H100 1.61(3) .
Fe1 H101 1.57(3) .
Fe1 H102 1.63(3) .
C1 C5 1.436(2) .
C1 C2 1.466(2) .
C1 C21 1.545(2) .
C2 C3 1.440(3) .
C2 C11 1.537(2) .
C3 C4 1.413(3) .
C3 H3 0.9500 .
C4 C5 1.417(3) .
C4 C41 1.518(2) .
C5 H5 0.9500 .
C11 C14 1.533(3) .
C11 C12 1.545(2) .
C11 C13 1.547(2) .
C12 H12A 0.9800 .
C12 H12B 0.9800 .
C12 H12C 0.9800 .
C13 H13A 0.9800 .
C13 H13B 0.9800 .
C13 H13C 0.9800 .
C14 H14A 0.9800 .
C14 H14B 0.9800 .
C14 H14C 0.9800 .
C21 C23 1.536(3) .
C21 C24 1.541(3) .
C21 C22 1.551(2) .
C22 H22A 0.9800 .
C22 H22B 0.9800 .
C22 H22C 0.9800 .
C23 H23A 0.9800 .
C23 H23B 0.9800 .
C23 H23C 0.9800 .
C24 H24A 0.9800 .
C24 H24B 0.9800 .
C24 H24C 0.9800 .
C41 C44 1.535(3) .
C41 C43 1.535(3) .
C41 C42 1.542(2) .
C42 H42A 0.9800 .
C42 H42B 0.9800 .
C42 H42C 0.9800 .
C43 H43A 0.9800 .
C43 H43B 0.9800 .
C43 H43C 0.9800 .
C44 H44A 0.9800 .
C44 H44B 0.9800 .
C44 H44C 0.9800 .

loop_
_geom_torsion_atom_site_label_1
_geom_torsion_atom_site_label_2
_geom_torsion_atom_site_label_3
_geom_torsion_atom_site_label_4
_geom_torsion
_geom_torsion_site_symmetry_1
C2 Fe1 C1 C5 -118.08(15) .
C3 Fe1 C1 C5 -78.97(11) .
C4 Fe1 C1 C5 -35.95(10) .
Fe1 Fe1 C1 C5 124.60(10) 7
C3 Fe1 C1 C2 39.10(11) .
C5 Fe1 C1 C2 118.08(15) .
C4 Fe1 C1 C2 82.13(12) .
Fe1 Fe1 C1 C2 -117.32(11) 7
C2 Fe1 C1 C21 128.4(2) .
C3 Fe1 C1 C21 167.46(18) .
C5 Fe1 C1 C21 -113.57(19) .
C4 Fe1 C1 C21 -149.51(17) .
Fe1 Fe1 C1 C21 11.0(2) 7
C5 C1 C2 C3 -1.28(18) .
C21 C1 C2 C3 174.48(17) .
Fe1 C1 C2 C3 -60.47(11) .
C5 C1 C2 C11 -174.52(18) .
C21 C1 C2 C11 1.2(3) .
Fe1 C1 C2 C11 126.3(2) .
C5 C1 C2 Fe1 59.19(11) .
C21 C1 C2 Fe1 -125.05(19) .
C5 Fe1 C2 C3 78.61(11) .
C1 Fe1 C2 C3 116.73(16) .
C4 Fe1 C2 C3 35.57(11) .
Fe1 Fe1 C2 C3 -117.63(11) 7
C3 Fe1 C2 C1 -116.73(16) .
C5 Fe1 C2 C1 -38.12(11) .
C4 Fe1 C2 C1 -81.16(11) .
Fe1 Fe1 C2 C1 125.64(10) 7
C3 Fe1 C2 C11 111.16(19) .
C5 Fe1 C2 C11 -170.23(18) .
C1 Fe1 C2 C11 -132.1(2) .
C4 Fe1 C2 C11 146.73(18) .
Fe1 Fe1 C2 C11 -6.5(2) 7
C1 C2 C3 C4 1.67(19) .
C11 C2 C3 C4 176.20(15) .
Fe1 C2 C3 C4 -59.01(12) .
C1 C2 C3 Fe1 60.68(11) .
C11 C2 C3 Fe1 -124.79(15) .
C2 Fe1 C3 C4 122.09(15) .
C5 Fe1 C3 C4 38.31(10) .
C1 Fe1 C3 C4 82.45(11) .
Fe1 Fe1 C3 C4 -118.67(10) 7
C5 Fe1 C3 C2 -83.78(11) .
C1 Fe1 C3 C2 -39.64(11) .
C4 Fe1 C3 C2 -122.09(15) .
Fe1 Fe1 C3 C2 119.24(10) 7
C2 C3 C4 C5 -1.38(19) .
Fe1 C3 C4 C5 -59.47(11) .
C2 C3 C4 C41 -178.11(15) .
Fe1 C3 C4 C41 123.80(16) .
C2 C3 C4 Fe1 58.09(12) .
C2 Fe1 C4 C3 -36.51(10) .
C5 Fe1 C4 C3 -117.72(14) .
C1 Fe1 C4 C3 -81.23(11) .
Fe1 Fe1 C4 C3 116.58(10) 7
C2 Fe1 C4 C5 81.21(11) .
C3 Fe1 C4 C5 117.72(14) .
C1 Fe1 C4 C5 36.49(10) .
Fe1 Fe1 C4 C5 -125.70(9) 7
C2 Fe1 C4 C41 -156.90(19) .
C3 Fe1 C4 C41 -120.4(2) .
C5 Fe1 C4 C41 121.9(2) .
C1 Fe1 C4 C41 158.38(19) .
Fe1 Fe1 C4 C41 -3.8(2) 7
C3 C4 C5 C1 0.53(18) .
C41 C4 C5 C1 177.22(15) .
Fe1 C4 C5 C1 -58.86(12) .
C3 C4 C5 Fe1 59.39(11) .
C41 C4 C5 Fe1 -123.92(17) .
C2 C1 C5 C4 0.48(19) .
C21 C1 C5 C4 -175.88(14) .
Fe1 C1 C5 C4 59.26(12) .
C2 C1 C5 Fe1 -58.77(11) .
C21 C1 C5 Fe1 124.86(15) .
C2 Fe1 C5 C4 -82.70(11) .
C3 Fe1 C5 C4 -38.22(10) .
C1 Fe1 C5 C4 -121.68(15) .
Fe1 Fe1 C5 C4 115.49(11) 7
C2 Fe1 C5 C1 38.98(10) .
C3 Fe1 C5 C1 83.47(11) .
C4 Fe1 C5 C1 121.68(15) .
Fe1 Fe1 C5 C1 -122.83(10) 7
C3 C2 C11 C14 152.94(16) .
C1 C2 C11 C14 -34.5(3) .
Fe1 C2 C11 C14 66.5(2) .
C3 C2 C11 C12 -84.16(19) .
C1 C2 C11 C12 88.4(2) .
Fe1 C2 C11 C12 -170.59(13) .
C3 C2 C11 C13 33.4(2) .
C1 C2 C11 C13 -154.04(19) .
Fe1 C2 C11 C13 -53.0(2) .
C5 C1 C21 C23 -115.26(18) .
C2 C1 C21 C23 69.5(2) .
Fe1 C1 C21 C23 -27.5(2) .
C5 C1 C21 C24 3.6(2) .
C2 C1 C21 C24 -171.63(18) .
Fe1 C1 C21 C24 91.39(18) .
C5 C1 C21 C22 119.63(17) .
C2 C1 C21 C22 -55.6(2) .
Fe1 C1 C21 C22 -152.59(14) .
C3 C4 C41 C44 -29.9(2) .
C5 C4 C41 C44 154.08(17) .
Fe1 C4 C41 C44 61.6(2) .
C3 C4 C41 C43 -152.19(17) .
C5 C4 C41 C43 31.8(2) .
Fe1 C4 C41 C43 -60.8(2) .
C3 C4 C41 C42 88.4(2) .
C5 C4 C41 C42 -87.6(2) .
Fe1 C4 C41 C42 179.88(14) .
